data_7039687
loop_
_publ_author_name
'Phuphuak, Yupin'
'Bonnet, Fanny'
'Vendier, Laure'
'Lorber, Christian'
'Zinck, Philippe'

_publ_section_title
;
 Isoprene polymerization mediated by vanadium-[ONNO] complexes.
;
_journal_issue 30
_journal_name_full 'Dalton transactions (Cambridge, England : 2003)'
_journal_page_first 12069
_journal_page_last 12077
_journal_paper_doi 10.1039/c6dt02288j
_journal_volume 45
_journal_year 2016
_chemical_compound_source 'synthesis as described'
_chemical_formula_moiety 'C24 H32 Cl4 N2 O4 V'
_chemical_formula_sum 'C24 H32 Cl4 N2 O4 V'
_chemical_formula_weight 605.26
_chemical_name_systematic
;
 ?
;
_space_group_IT_number 2
_symmetry_cell_setting triclinic
_symmetry_Int_Tables_number 2
_symmetry_space_group_name_Hall '-P 1'
_symmetry_space_group_name_H-M 'P -1'
_atom_sites_solution_hydrogens geom
_atom_sites_solution_primary direct
_atom_sites_solution_secondary difmap
_audit_creation_date 2016-01-19T09:54:42-00:00
_audit_creation_method 'WinGX routine CIF_UPDATE'
_audit_update_record
;
2016-04-11 deposited with the CCDC.
2016-06-24 downloaded from the CCDC.
;
_cell_angle_alpha 88.8130(10)
_cell_angle_beta 72.8160(10)
_cell_angle_gamma 78.8880(10)
_cell_formula_units_Z 2
_cell_length_a 9.3618(3)
_cell_length_b 12.2726(4)
_cell_length_c 12.4098(4)
_cell_measurement_reflns_used 9102
_cell_measurement_temperature 100(2)
_cell_measurement_theta_max 29.69
_cell_measurement_theta_min 2.37
_cell_measurement_wavelength 0.71073
_cell_volume 1335.62(8)
_computing_cell_refinement 'Bruker SAINT'
_computing_data_collection 'Bruker APEX2'
_computing_data_reduction 'Bruker SAINT'
_computing_molecular_graphics 'Ortep-3 for Windows (Farrugia, 1997)'
_computing_publication_material 'WinGX publication routines (Farrugia, 1999)'
_computing_structure_refinement 'SHELXL-97 (Sheldrick, 1997)'
_computing_structure_solution 'SHELXS-97 (Sheldrick 2008)'
_diffrn_ambient_temperature 100(2)
_diffrn_measured_fraction_theta_full 0.997
_diffrn_measured_fraction_theta_max 0.997
_diffrn_measurement_device_type 'Bruker Kappa APEX II'
_diffrn_measurement_method \w-\f
_diffrn_radiation_monochromator graphite
_diffrn_radiation_source 'fine-focus sealed tube'
_diffrn_radiation_type MoK\a
_diffrn_radiation_wavelength 0.71073
_diffrn_reflns_av_R_equivalents 0.0234
_diffrn_reflns_av_unetI/netI 0.0167
_diffrn_reflns_limit_h_max 11
_diffrn_reflns_limit_h_min -11
_diffrn_reflns_limit_k_max 14
_diffrn_reflns_limit_k_min -15
_diffrn_reflns_limit_l_max 15
_diffrn_reflns_limit_l_min -15
_diffrn_reflns_number 27758
_diffrn_reflns_theta_full 26.37
_diffrn_reflns_theta_max 26.37
_diffrn_reflns_theta_min 1.72
_diffrn_standards_decay_% 0
_diffrn_standards_interval_count 0
_diffrn_standards_interval_time 0
_diffrn_standards_number 0
_exptl_absorpt_coefficient_mu 0.805
_exptl_absorpt_correction_T_max 0.9715
_exptl_absorpt_correction_T_min 0.8825
_exptl_absorpt_correction_type multi-scan
_exptl_absorpt_process_details
;
        [c.f. r.h. blessing, acta cryst. (1995), a51, 33-38]
;
_exptl_crystal_colour orange
_exptl_crystal_density_diffrn 1.505
_exptl_crystal_density_method 'not measured'
_exptl_crystal_description parallelepiped
_exptl_crystal_F_000 626
_exptl_crystal_size_max 0.15
_exptl_crystal_size_mid 0.1
_exptl_crystal_size_min 0.03
_refine_diff_density_max 0.394
_refine_diff_density_min -0.336
_refine_diff_density_rms 0.091
_refine_ls_extinction_method none
_refine_ls_goodness_of_fit_ref 1.187
_refine_ls_hydrogen_treatment constr
_refine_ls_matrix_type full
_refine_ls_number_parameters 322
_refine_ls_number_reflns 5450
_refine_ls_number_restraints 0
_refine_ls_restrained_S_all 1.187
_refine_ls_R_factor_all 0.0271
_refine_ls_R_factor_gt 0.0239
_refine_ls_shift/su_max 0.001
_refine_ls_shift/su_mean 0
_refine_ls_structure_factor_coef Fsqd
_refine_ls_weighting_details 'calc w=1/[\s^2^(Fo^2^)+(0.0407P)^2^+0.6698P] where P=(Fo^2^+2Fc^2^)/3'
_refine_ls_weighting_scheme calc
_refine_ls_wR_factor_gt 0.0711
_refine_ls_wR_factor_ref 0.0796
_reflns_number_gt 5045
_reflns_number_total 5450
_reflns_threshold_expression >2sigma(I)
_cod_data_source_file c6dt02288j2.cif
_cod_data_source_block cl2149
_cod_depositor_comments 'Adding full bibliography for 7039687--7039688.cif.'
_cod_original_cell_volume 1335.63(7)
_cod_database_code 7039687

loop_
_symmetry_equiv_pos_as_xyz
'x, y, z'
'-x, -y, -z'

loop_
_atom_site_label
_atom_site_type_symbol
_atom_site_fract_x
_atom_site_fract_y
_atom_site_fract_z
_atom_site_U_iso_or_equiv
_atom_site_adp_type
_atom_site_occupancy
_atom_site_symmetry_multiplicity
_atom_site_calc_flag
_atom_site_refinement_flags
V1 V -0.01410(3) 0.30047(2) 0.73880(2) 0.00929(8) Uani 1 1 d .
Cl1 Cl 0.04522(5) 0.21712(3) 0.38503(3) 0.01606(10) Uani 1 1 d .
Cl2 Cl 0.62428(4) 0.27826(3) 0.28794(3) 0.01833(10) Uani 1 1 d .
Cl3 Cl -0.04777(5) 0.14193(4) 1.08269(4) 0.02153(11) Uani 1 1 d .
Cl4 Cl 0.53647(5) 0.15448(4) 1.04932(4) 0.02367(11) Uani 1 1 d .
O1 O -0.00346(12) 0.36305(9) 0.59087(9) 0.0114(2) Uani 1 1 d .
O2 O 0.00209(12) 0.27859(9) 0.88602(9) 0.0125(2) Uani 1 1 d .
O3 O 0.14724(13) 0.19066(9) 0.67494(9) 0.0134(2) Uani 1 1 d .
O4 O -0.17402(13) 0.24054(9) 0.74413(9) 0.0130(2) Uani 1 1 d .
N1 N -0.18858(15) 0.45438(11) 0.82588(11) 0.0121(3) Uani 1 1 d .
N2 N 0.13908(15) 0.42429(11) 0.74497(11) 0.0102(3) Uani 1 1 d .
C1 C -0.30479(19) 0.48568(14) 0.76615(14) 0.0157(3) Uani 1 1 d .
H1 H -0.3632 0.4265 0.772 0.024 Uiso 1 1 calc R
H3 H -0.2544 0.4964 0.6865 0.024 Uiso 1 1 calc R
H2 H -0.3737 0.5549 0.8004 0.024 Uiso 1 1 calc R
C2 C -0.10950(18) 0.54893(13) 0.82401(14) 0.0140(3) Uani 1 1 d .
H14 H -0.17 0.6027 0.8868 0.017 Uiso 1 1 calc R
H15 H -0.102 0.5875 0.7523 0.017 Uiso 1 1 calc R
C3 C 0.04869(18) 0.50955(13) 0.83530(13) 0.0130(3) Uani 1 1 d .
H13 H 0.1007 0.5734 0.8296 0.016 Uiso 1 1 calc R
H12 H 0.0411 0.4775 0.9102 0.016 Uiso 1 1 calc R
C4 C 0.19126(18) 0.48061(13) 0.63605(13) 0.0119(3) Uani 1 1 d .
H6 H 0.1058 0.5377 0.6268 0.014 Uiso 1 1 calc R
H7 H 0.2745 0.5186 0.6385 0.014 Uiso 1 1 calc R
C5 C 0.24661(18) 0.39951(13) 0.53719(13) 0.0115(3) Uani 1 1 d .
C6 C 0.13556(18) 0.34675(13) 0.51726(13) 0.0114(3) Uani 1 1 d .
C7 C 0.18005(18) 0.27698(13) 0.42011(13) 0.0123(3) Uani 1 1 d .
C8 C 0.32975(19) 0.25403(13) 0.35010(13) 0.0139(3) Uani 1 1 d .
H5 H 0.3579 0.2053 0.2856 0.017 Uiso 1 1 calc R
C9 C 0.43675(18) 0.30365(14) 0.37624(13) 0.0135(3) Uani 1 1 d .
C10 C 0.39641(18) 0.37709(13) 0.46887(13) 0.0125(3) Uani 1 1 d .
H4 H 0.4707 0.4115 0.4852 0.015 Uiso 1 1 calc R
C11 C 0.27875(18) 0.36574(14) 0.77020(13) 0.0124(3) Uani 1 1 d .
H8 H 0.3385 0.4219 0.778 0.015 Uiso 1 1 calc R
H9 H 0.341 0.3163 0.7043 0.015 Uiso 1 1 calc R
C12 C 0.25696(18) 0.29700(13) 0.87421(13) 0.0122(3) Uani 1 1 d .
C13 C 0.12366(18) 0.25520(13) 0.92296(13) 0.0122(3) Uani 1 1 d .
C14 C 0.11964(19) 0.18777(14) 1.01676(13) 0.0142(3) Uani 1 1 d .
C15 C 0.2445(2) 0.15599(14) 1.05624(14) 0.0164(3) Uani 1 1 d .
H11 H 0.2401 0.1082 1.1179 0.02 Uiso 1 1 calc R
C16 C 0.37600(19) 0.19546(14) 1.00378(14) 0.0157(3) Uani 1 1 d .
C17 C 0.38174(18) 0.26717(14) 0.91572(13) 0.0137(3) Uani 1 1 d .
H10 H 0.4713 0.2963 0.8833 0.016 Uiso 1 1 calc R
C18 C -0.26910(19) 0.43240(14) 0.94420(14) 0.0157(3) Uani 1 1 d .
H16 H -0.3533 0.4949 0.9759 0.024 Uiso 1 1 calc R
H18 H -0.1977 0.4235 0.9892 0.024 Uiso 1 1 calc R
H17 H -0.3095 0.3642 0.9457 0.024 Uiso 1 1 calc R
C19 C 0.1872(2) 0.07771(14) 0.70363(14) 0.0163(3) Uani 1 1 d .
H19 H 0.115 0.0643 0.7778 0.02 Uiso 1 1 calc R
C20 C 0.1763(2) 0.00171(16) 0.6137(2) 0.0305(5) Uani 1 1 d .
H20 H 0.0708 0.0141 0.6111 0.046 Uiso 1 1 calc R
H22 H 0.208 -0.0758 0.6312 0.046 Uiso 1 1 calc R
H21 H 0.243 0.0174 0.5402 0.046 Uiso 1 1 calc R
C21 C 0.3476(3) 0.05472(18) 0.7123(2) 0.0400(6) Uani 1 1 d .
H24 H 0.4181 0.0707 0.6406 0.06 Uiso 1 1 calc R
H23 H 0.3758 -0.0235 0.7288 0.06 Uiso 1 1 calc R
H25 H 0.3532 0.102 0.773 0.06 Uiso 1 1 calc R
C22 C -0.20057(19) 0.17308(14) 0.66164(14) 0.0140(3) Uani 1 1 d .
H29 H -0.1019 0.1465 0.6018 0.017 Uiso 1 1 calc R
C23 C -0.3117(2) 0.24254(15) 0.60786(15) 0.0195(4) Uani 1 1 d .
H28 H -0.4088 0.2693 0.6659 0.029 Uiso 1 1 calc R
H26 H -0.3285 0.1971 0.5504 0.029 Uiso 1 1 calc R
H27 H -0.2696 0.3062 0.5725 0.029 Uiso 1 1 calc R
C24 C -0.2570(2) 0.07324(15) 0.72125(16) 0.0223(4) Uani 1 1 d .
H32 H -0.1813 0.0331 0.7555 0.033 Uiso 1 1 calc R
H30 H -0.2725 0.0237 0.6665 0.033 Uiso 1 1 calc R
H31 H -0.3537 0.0985 0.7802 0.033 Uiso 1 1 calc R

loop_
_atom_site_aniso_label
_atom_site_aniso_U_11
_atom_site_aniso_U_22
_atom_site_aniso_U_33
_atom_site_aniso_U_23
_atom_site_aniso_U_13
_atom_site_aniso_U_12
V1 0.00958(14) 0.00912(14) 0.00924(13) 0.00047(10) -0.00277(10) -0.00205(10)
Cl1 0.0174(2) 0.0184(2) 0.01402(19) -0.00226(15) -0.00448(15) -0.00752(15)
Cl2 0.01219(19) 0.0199(2) 0.0187(2) -0.00286(16) 0.00150(15) -0.00230(15)
Cl3 0.0191(2) 0.0258(2) 0.0192(2) 0.01028(17) -0.00308(16) -0.00844(17)
Cl4 0.0184(2) 0.0352(3) 0.0180(2) 0.00390(18) -0.01036(17) 0.00081(18)
O1 0.0105(5) 0.0130(6) 0.0101(5) 0.0005(4) -0.0024(4) -0.0017(4)
O2 0.0108(5) 0.0159(6) 0.0113(5) 0.0030(4) -0.0036(4) -0.0035(4)
O3 0.0132(5) 0.0111(6) 0.0147(6) 0.0012(4) -0.0034(4) -0.0010(4)
O4 0.0121(5) 0.0139(6) 0.0137(5) 0.0005(4) -0.0038(4) -0.0043(4)
N1 0.0120(6) 0.0125(7) 0.0117(6) 0.0009(5) -0.0032(5) -0.0023(5)
N2 0.0108(6) 0.0115(6) 0.0080(6) 0.0003(5) -0.0022(5) -0.0022(5)
C1 0.0139(8) 0.0158(8) 0.0169(8) 0.0005(6) -0.0059(6) 0.0006(6)
C2 0.0156(8) 0.0105(8) 0.0143(8) -0.0012(6) -0.0022(6) -0.0021(6)
C3 0.0147(8) 0.0127(8) 0.0107(7) -0.0028(6) -0.0019(6) -0.0031(6)
C4 0.0145(7) 0.0114(7) 0.0101(7) 0.0017(6) -0.0028(6) -0.0047(6)
C5 0.0143(8) 0.0113(7) 0.0090(7) 0.0029(6) -0.0037(6) -0.0025(6)
C6 0.0132(7) 0.0105(7) 0.0103(7) 0.0031(6) -0.0040(6) -0.0013(6)
C7 0.0149(8) 0.0115(8) 0.0126(7) 0.0030(6) -0.0059(6) -0.0049(6)
C8 0.0177(8) 0.0113(8) 0.0111(7) 0.0000(6) -0.0028(6) -0.0015(6)
C9 0.0116(7) 0.0138(8) 0.0123(7) 0.0023(6) -0.0003(6) -0.0009(6)
C10 0.0137(8) 0.0128(8) 0.0121(7) 0.0026(6) -0.0050(6) -0.0039(6)
C11 0.0105(7) 0.0158(8) 0.0113(7) 0.0019(6) -0.0036(6) -0.0034(6)
C12 0.0135(8) 0.0125(8) 0.0100(7) -0.0014(6) -0.0031(6) -0.0014(6)
C13 0.0133(7) 0.0116(7) 0.0106(7) -0.0013(6) -0.0031(6) -0.0006(6)
C14 0.0150(8) 0.0149(8) 0.0109(7) 0.0005(6) -0.0011(6) -0.0026(6)
C15 0.0217(9) 0.0152(8) 0.0112(8) 0.0016(6) -0.0054(7) -0.0002(7)
C16 0.0150(8) 0.0186(8) 0.0129(8) -0.0020(6) -0.0065(6) 0.0021(6)
C17 0.0129(8) 0.0156(8) 0.0120(7) -0.0022(6) -0.0030(6) -0.0020(6)
C18 0.0140(8) 0.0174(8) 0.0130(8) -0.0003(6) -0.0006(6) -0.0022(6)
C19 0.0198(8) 0.0104(8) 0.0178(8) 0.0013(6) -0.0060(7) -0.0002(6)
C20 0.0337(11) 0.0161(9) 0.0479(13) -0.0091(9) -0.0269(10) 0.0043(8)
C21 0.0389(13) 0.0196(10) 0.0713(17) -0.0144(10) -0.0400(12) 0.0098(9)
C22 0.0137(8) 0.0143(8) 0.0136(8) -0.0025(6) -0.0030(6) -0.0031(6)
C23 0.0161(8) 0.0236(9) 0.0193(8) -0.0037(7) -0.0073(7) -0.0013(7)
C24 0.0263(9) 0.0187(9) 0.0226(9) -0.0006(7) -0.0043(7) -0.0105(8)

loop_
_atom_type_symbol
_atom_type_description
_atom_type_scat_dispersion_real
_atom_type_scat_dispersion_imag
_atom_type_scat_source
C C 0.0033 0.0016 'International Tables Vol C Tables 4.2.6.8 and 6.1.1.4'
H H 0 0 'International Tables Vol C Tables 4.2.6.8 and 6.1.1.4'
N N 0.0061 0.0033 'International Tables Vol C Tables 4.2.6.8 and 6.1.1.4'
O O 0.0106 0.006 'International Tables Vol C Tables 4.2.6.8 and 6.1.1.4'
Cl Cl 0.1484 0.1585 'International Tables Vol C Tables 4.2.6.8 and 6.1.1.4'
V V 0.3005 0.5294 'International Tables Vol C Tables 4.2.6.8 and 6.1.1.4'

loop_
_geom_angle_atom_site_label_1
_geom_angle_atom_site_label_2
_geom_angle_atom_site_label_3
_geom_angle
O4 V1 O3 103.63(5)
O4 V1 O2 101.82(5)
O3 V1 O2 94.05(5)
O4 V1 O1 93.76(5)
O3 V1 O1 90.58(5)
O2 V1 O1 162.18(5)
O4 V1 N1 85.91(5)
O3 V1 N1 170.31(5)
O2 V1 N1 82.14(5)
O1 V1 N1 90.49(5)
O4 V1 N2 163.26(5)
O3 V1 N2 92.77(5)
O2 V1 N2 79.99(5)
O1 V1 N2 82.61(5)
N1 V1 N2 77.82(5)
C6 O1 V1 115.01(9)
C13 O2 V1 130.91(10)
C19 O3 V1 132.05(10)
C22 O4 V1 130.37(10)
C1 N1 C18 107.57(13)
C1 N1 C2 108.66(12)
C18 N1 C2 109.85(12)
C1 N1 V1 110.29(10)
C18 N1 V1 111.03(10)
C2 N1 V1 109.41(9)
C11 N2 C3 110.76(12)
C11 N2 C4 106.41(12)
C3 N2 C4 109.20(12)
C11 N2 V1 109.97(9)
C3 N2 V1 106.94(9)
C4 N2 V1 113.60(9)
N1 C1 H1 109.5
N1 C1 H3 109.5
H1 C1 H3 109.5
N1 C1 H2 109.5
H1 C1 H2 109.5
H3 C1 H2 109.5
N1 C2 C3 111.31(13)
N1 C2 H14 109.4
C3 C2 H14 109.4
N1 C2 H15 109.4
C3 C2 H15 109.4
H14 C2 H15 108
N2 C3 C2 110.19(13)
N2 C3 H13 109.6
C2 C3 H13 109.6
N2 C3 H12 109.6
C2 C3 H12 109.6
H13 C3 H12 108.1
C5 C4 N2 111.59(13)
C5 C4 H6 109.3
N2 C4 H6 109.3
C5 C4 H7 109.3
N2 C4 H7 109.3
H6 C4 H7 108
C10 C5 C6 121.53(15)
C10 C5 C4 123.04(14)
C6 C5 C4 115.44(14)
O1 C6 C7 123.42(14)
O1 C6 C5 119.46(14)
C7 C6 C5 117.11(14)
C8 C7 C6 122.01(15)
C8 C7 Cl1 118.51(12)
C6 C7 Cl1 119.48(12)
C9 C8 C7 118.70(15)
C9 C8 H5 120.7
C7 C8 H5 120.7
C8 C9 C10 121.25(15)
C8 C9 Cl2 119.44(13)
C10 C9 Cl2 119.25(13)
C5 C10 C9 119.22(15)
C5 C10 H4 120.4
C9 C10 H4 120.4
N2 C11 C12 116.93(13)
N2 C11 H8 108.1
C12 C11 H8 108.1
N2 C11 H9 108.1
C12 C11 H9 108.1
H8 C11 H9 107.3
C17 C12 C13 119.88(15)
C17 C12 C11 116.94(14)
C13 C12 C11 122.94(14)
O2 C13 C12 122.87(14)
O2 C13 C14 119.45(14)
C12 C13 C14 117.67(15)
C15 C14 C13 122.38(15)
C15 C14 Cl3 119.40(13)
C13 C14 Cl3 118.21(13)
C14 C15 C16 118.41(15)
C14 C15 H11 120.8
C16 C15 H11 120.8
C17 C16 C15 121.00(15)
C17 C16 Cl4 119.46(13)
C15 C16 Cl4 119.54(13)
C16 C17 C12 120.48(15)
C16 C17 H10 119.8
C12 C17 H10 119.8
N1 C18 H16 109.5
N1 C18 H18 109.5
H16 C18 H18 109.5
N1 C18 H17 109.5
H16 C18 H17 109.5
H18 C18 H17 109.5
O3 C19 C20 109.16(14)
O3 C19 C21 109.90(15)
C20 C19 C21 109.75(16)
O3 C19 H19 109.3
C20 C19 H19 109.3
C21 C19 H19 109.3
C19 C20 H20 109.5
C19 C20 H22 109.5
H20 C20 H22 109.5
C19 C20 H21 109.5
H20 C20 H21 109.5
H22 C20 H21 109.5
C19 C21 H24 109.5
C19 C21 H23 109.5
H24 C21 H23 109.5
C19 C21 H25 109.5
H24 C21 H25 109.5
H23 C21 H25 109.5
O4 C22 C23 109.27(13)
O4 C22 C24 107.35(13)
C23 C22 C24 113.62(15)
O4 C22 H29 108.8
C23 C22 H29 108.8
C24 C22 H29 108.8
C22 C23 H28 109.5
C22 C23 H26 109.5
H28 C23 H26 109.5
C22 C23 H27 109.5
H28 C23 H27 109.5
H26 C23 H27 109.5
C22 C24 H32 109.5
C22 C24 H30 109.5
H32 C24 H30 109.5
C22 C24 H31 109.5
H32 C24 H31 109.5
H30 C24 H31 109.5

loop_
_geom_bond_atom_site_label_1
_geom_bond_atom_site_label_2
_geom_bond_distance
V1 O4 1.7751(11)
V1 O3 1.8105(11)
V1 O2 1.8868(11)
V1 O1 1.9578(11)
V1 N1 2.2926(14)
V1 N2 2.2980(13)
Cl1 C7 1.7371(16)
Cl2 C9 1.7455(16)
Cl3 C14 1.7336(17)
Cl4 C16 1.7401(17)
O1 C6 1.3315(19)
O2 C13 1.3284(19)
O3 C19 1.4306(19)
O4 C22 1.4353(19)
N1 C1 1.478(2)
N1 C18 1.485(2)
N1 C2 1.488(2)
N2 C11 1.481(2)
N2 C3 1.488(2)
N2 C4 1.4982(19)
C1 H1 0.98
C1 H3 0.98
C1 H2 0.98
C2 C3 1.513(2)
C2 H14 0.99
C2 H15 0.99
C3 H13 0.99
C3 H12 0.99
C4 C5 1.497(2)
C4 H6 0.99
C4 H7 0.99
C5 C10 1.386(2)
C5 C6 1.407(2)
C6 C7 1.403(2)
C7 C8 1.392(2)
C8 C9 1.384(2)
C8 H5 0.95
C9 C10 1.390(2)
C10 H4 0.95
C11 C12 1.512(2)
C11 H8 0.99
C11 H9 0.99
C12 C17 1.395(2)
C12 C13 1.405(2)
C13 C14 1.410(2)
C14 C15 1.383(2)
C15 C16 1.385(2)
C15 H11 0.95
C16 C17 1.384(2)
C17 H10 0.95
C18 H16 0.98
C18 H18 0.98
C18 H17 0.98
C19 C20 1.508(3)
C19 C21 1.509(3)
C19 H19 1
C20 H20 0.98
C20 H22 0.98
C20 H21 0.98
C21 H24 0.98
C21 H23 0.98
C21 H25 0.98
C22 C23 1.516(2)
C22 C24 1.520(2)
C22 H29 1
C23 H28 0.98
C23 H26 0.98
C23 H27 0.98
C24 H32 0.98
C24 H30 0.98
C24 H31 0.98

loop_
_geom_hbond_atom_site_label_D
_geom_hbond_atom_site_label_H
_geom_hbond_atom_site_label_A
_geom_hbond_distance_DH
_geom_hbond_distance_HA
_geom_hbond_distance_DA
_geom_hbond_angle_DHA
_geom_hbond_site_symmetry_A
C1 H3 O1 0.98 2.56 3.135(2) 117.4 .
C2 H15 Cl1 0.99 2.95 3.8432(17) 150.1 2_566
C8 H5 Cl4 0.95 2.93 3.7655(17) 148.1 1_554
C22 H29 Cl1 1 2.84 3.6201(17) 135.4 .
